data_7238345
loop_
_publ_author_name
'Zheng, Yue--Qing'
'Xu, Wei'
'Zhu, Hong-Lin'
'Lin, Jian-Li'
'Zhao, Li'
'Dong, You--Ren'

_publ_section_title
;
 New pyridine-2,4,6-tricarboxylato coordination polymers: Synthesis,
 crystal structures and properties
;
_journal_issue 7
_journal_name_full CrystEngComm
_journal_page_first 2699
_journal_paper_doi 10.1039/c0ce00365d
_journal_volume 13
_journal_year 2011
_chemical_formula_moiety '2(C8 H4 Co N O7), C10 H16 Co N2 O4'
_chemical_formula_sum 'C26 H24 Co3 N4 O18'
_chemical_formula_weight 857.28
_space_group_IT_number 2
_space_group_name_Hall '-P 1'
_space_group_name_H-M_alt 'P -1'
_symmetry_cell_setting triclinic
_symmetry_space_group_name_Hall '-P 1'
_symmetry_space_group_name_H-M 'P -1'
_atom_sites_solution_hydrogens geom
_atom_sites_solution_primary direct
_atom_sites_solution_secondary difmap
_audit_creation_method SHELXL-97
_cell_angle_alpha 81.53(3)
_cell_angle_beta 71.23(3)
_cell_angle_gamma 82.80(3)
_cell_formula_units_Z 1
_cell_length_a 8.0920(16)
_cell_length_b 8.9980(18)
_cell_length_c 10.884(2)
_cell_measurement_reflns_used 15368
_cell_measurement_temperature 295(2)
_cell_measurement_theta_max 27.5
_cell_measurement_theta_min 3.2
_cell_volume 739.6(3)
_computing_cell_refinement RAPID-AUTO
_computing_data_collection 'RAPID-AUTO (Rigaku, 1998)'
_computing_data_reduction RAPID-AUTO
_computing_molecular_graphics XP
_computing_publication_material SHELXL-97
_computing_structure_refinement 'SHELXL-97 (Sheldrick, 1997)'
_computing_structure_solution 'SHELXS-97 (Sheldrick, 1990)'
_diffrn_ambient_temperature 295(2)
_diffrn_detector_area_resol_mean 0
_diffrn_measured_fraction_theta_full 1.000
_diffrn_measured_fraction_theta_max 1.000
_diffrn_measurement_device_type 'Rigaku R-AXIS RAPID'
_diffrn_measurement_method '\w scans'
_diffrn_radiation_monochromator graphite
_diffrn_radiation_source 'fine-focus sealed tube'
_diffrn_radiation_type MoK\a
_diffrn_radiation_wavelength 0.71073
_diffrn_reflns_av_R_equivalents 0.0234
_diffrn_reflns_av_sigmaI/netI 0.0331
_diffrn_reflns_limit_h_max 1
_diffrn_reflns_limit_h_min -10
_diffrn_reflns_limit_k_max 11
_diffrn_reflns_limit_k_min -11
_diffrn_reflns_limit_l_max 13
_diffrn_reflns_limit_l_min -14
_diffrn_reflns_number 4118
_diffrn_reflns_theta_full 27.50
_diffrn_reflns_theta_max 27.50
_diffrn_reflns_theta_min 1.99
_diffrn_standards_decay_% 0
_diffrn_standards_interval_count image
_diffrn_standards_interval_time 0
_diffrn_standards_number 0
_exptl_absorpt_coefficient_mu 1.759
_exptl_absorpt_correction_T_max 0.708
_exptl_absorpt_correction_T_min 0.592
_exptl_absorpt_correction_type multi-scan
_exptl_absorpt_process_details 'ABSCOR (Higashi, 1995)'
_exptl_crystal_colour pink
_exptl_crystal_density_diffrn 1.925
_exptl_crystal_density_method 'not measured'
_exptl_crystal_description block
_exptl_crystal_F_000 433
_exptl_crystal_size_max 0.31
_exptl_crystal_size_mid 0.25
_exptl_crystal_size_min 0.19
_refine_diff_density_max 0.831
_refine_diff_density_min -1.306
_refine_diff_density_rms 0.163
_refine_ls_extinction_method none
_refine_ls_goodness_of_fit_ref 1.106
_refine_ls_hydrogen_treatment constr
_refine_ls_matrix_type full
_refine_ls_number_parameters 199
_refine_ls_number_reflns 3396
_refine_ls_number_restraints 0
_refine_ls_restrained_S_all 1.106
_refine_ls_R_factor_all 0.0507
_refine_ls_R_factor_gt 0.0424
_refine_ls_shift/su_max 0.001
_refine_ls_shift/su_mean 0.000
_refine_ls_structure_factor_coef Fsqd
_refine_ls_weighting_details 'calc w=1/[\s^2^(Fo^2^)+(0.0782P)^2^+0.3339P] where P=(Fo^2^+2Fc^2^)/3'
_refine_ls_weighting_scheme calc
_refine_ls_wR_factor_gt 0.1120
_refine_ls_wR_factor_ref 0.1224
_reflns_number_gt 2943
_reflns_number_total 3396
_reflns_threshold_expression >2\s(I)
_cod_data_source_file c0ce00365d.txt
_cod_data_source_block shx97_3
_cod_database_code 7238345

loop_
_symmetry_equiv_pos_as_xyz
'x, y, z'
'-x, -y, -z'

loop_
_atom_site_label
_atom_site_type_symbol
_atom_site_fract_x
_atom_site_fract_y
_atom_site_fract_z
_atom_site_U_iso_or_equiv
_atom_site_adp_type
_atom_site_occupancy
_atom_site_symmetry_multiplicity
_atom_site_calc_flag
_atom_site_refinement_flags
Co1 Co 0.87098(5) 0.90174(4) 0.95017(3) 0.01799(13) Uani 1 1 d .
Co2 Co 0.5000 0.0000 0.5000 0.01609(15) Uani 1 2 d S
N1 N 0.8321(3) 0.6801(2) 0.9544(2) 0.0166(4) Uani 1 1 d .
C1 C 0.9387(3) 0.6001(3) 0.8617(2) 0.0160(5) Uani 1 1 d .
C2 C 0.92617(16) 0.44702(12) 0.86631(11) 0.0182(5) Uani 1 1 d .
H2A H 1.0038 0.3910 0.8033 0.022 Uiso 1 1 calc R
C3 C 0.79433(16) 0.37962(12) 0.96779(11) 0.0168(5) Uani 1 1 d R
C4 C 0.67931(16) 0.46626(12) 1.06073(11) 0.0184(5) Uani 1 1 d R
H4A H 0.5868 0.4239 1.1266 0.022 Uiso 1 1 calc R
C5 C 0.70585(16) 0.61651(12) 1.05278(11) 0.0179(5) Uani 1 1 d R
C6 C 1.07679(16) 0.69325(12) 0.76254(11) 0.0179(5) Uani 1 1 d R
O1 O 1.0730(3) 0.8279(2) 0.7887(2) 0.0230(4) Uani 1 1 d .
O2 O 1.1815(2) 0.63597(18) 0.66923(16) 0.0301(5) Uani 1 1 d .
C7 C 0.7694(2) 0.21344(18) 0.98083(16) 0.0180(5) Uani 1 1 d R
O3 O 0.9091(3) 0.1220(2) 0.9514(2) 0.0214(4) Uani 1 1 d .
O4 O 0.6197(2) 0.17689(18) 1.01790(18) 0.0316(5) Uani 1 1 d .
C8 C 0.6113(2) 0.72438(18) 1.15268(18) 0.0218(6) Uani 1 1 d R
O5 O 0.4859(4) 0.6859(3) 1.2453(2) 0.0422(7) Uani 1 1 d .
O6 O 0.6778(3) 0.8502(2) 1.1310(2) 0.0270(5) Uani 1 1 d .
N2 N 0.30388(16) 0.17878(13) 0.49025(12) 0.0246(5) Uani 1 1 d .
C9 C 0.35175(16) 0.31157(13) 0.42242(12) 0.0327(7) Uani 1 1 d R
H9A H 0.4684 0.3182 0.3723 0.039 Uiso 1 1 calc R
C10 C 0.23756(16) 0.43907(13) 0.42277(12) 0.0309(7) Uani 1 1 d R
H10A H 0.2771 0.5287 0.3738 0.037 Uiso 1 1 calc R
C11 C 0.06260(16) 0.43208(13) 0.49726(12) 0.0201(5) Uani 1 1 d R
C12 C 0.01225(16) 0.29352(13) 0.56523(12) 0.0261(6) Uani 1 1 d R
H12A H -0.1039 0.2829 0.6149 0.031 Uiso 1 1 calc R
C13 C 0.13587(16) 0.17126(13) 0.55866(12) 0.0285(7) Uani 1 1 d R
H13A H 0.0994 0.0793 0.6044 0.034 Uiso 1 1 calc R
O7 O 0.6980(3) 0.9567(3) 0.8328(2) 0.0339(5) Uani 1 1 d .
H7A H 0.5975 0.9321 0.8807 0.041 Uiso 1 1 d .
H7B H 0.7491 1.0173 0.8602 0.041 Uiso 1 1 d .
O8 O 0.3811(3) -0.0498(2) 0.69754(19) 0.0237(4) Uani 1 1 d .
H8A H 0.3671 0.0197 0.7459 0.028 Uiso 1 1 d .
H8B H 0.2919 -0.0997 0.7215 0.028 Uiso 1 1 d .
O9 O 0.3485(3) -0.1562(2) 0.4620(2) 0.0273(5) Uani 1 1 d .
H9C H 0.3815 -0.2041 0.3955 0.033 Uiso 1 1 d .
H9B H 0.2888 -0.2169 0.5229 0.033 Uiso 1 1 d .

loop_
_atom_site_aniso_label
_atom_site_aniso_U_11
_atom_site_aniso_U_22
_atom_site_aniso_U_33
_atom_site_aniso_U_23
_atom_site_aniso_U_13
_atom_site_aniso_U_12
Co1 0.0191(2) 0.00850(19) 0.0240(2) -0.00333(13) -0.00295(15) -0.00056(13)
Co2 0.0138(3) 0.0117(2) 0.0199(3) -0.00140(17) -0.00324(19) 0.00385(18)
N1 0.0172(11) 0.0094(9) 0.0217(11) -0.0017(8) -0.0047(9) 0.0011(8)
C1 0.0165(12) 0.0126(11) 0.0186(11) -0.0020(9) -0.0055(10) 0.0009(9)
C2 0.0205(13) 0.0115(11) 0.0219(12) -0.0043(9) -0.0065(10) 0.0035(9)
C3 0.0190(12) 0.0082(11) 0.0244(12) -0.0008(9) -0.0096(10) 0.0013(9)
C4 0.0175(12) 0.0126(11) 0.0222(12) -0.0003(9) -0.0034(10) -0.0005(9)
C5 0.0164(12) 0.0131(12) 0.0223(12) -0.0025(9) -0.0043(10) 0.0022(9)
C6 0.0172(12) 0.0141(12) 0.0212(12) 0.0002(9) -0.0054(10) -0.0011(9)
O1 0.0211(10) 0.0139(9) 0.0291(10) -0.0041(7) 0.0005(8) -0.0037(7)
O2 0.0313(12) 0.0230(10) 0.0276(10) -0.0078(8) 0.0056(9) -0.0047(9)
C7 0.0219(13) 0.0088(11) 0.0232(12) -0.0003(9) -0.0089(10) 0.0019(9)
O3 0.0214(10) 0.0092(8) 0.0343(11) -0.0044(7) -0.0105(8) 0.0032(7)
O4 0.0234(11) 0.0155(10) 0.0542(14) -0.0052(9) -0.0089(10) -0.0027(8)
C8 0.0239(14) 0.0143(12) 0.0239(13) -0.0032(10) -0.0026(11) -0.0011(10)
O5 0.0449(15) 0.0303(12) 0.0356(12) -0.0135(10) 0.0183(11) -0.0161(11)
O6 0.0312(11) 0.0147(9) 0.0292(10) -0.0080(8) 0.0023(9) -0.0046(8)
N2 0.0190(12) 0.0152(11) 0.0346(13) -0.0009(9) -0.0058(10) 0.0083(9)
C9 0.0189(14) 0.0220(14) 0.0426(17) 0.0051(12) 0.0033(13) 0.0081(12)
C10 0.0221(15) 0.0180(13) 0.0426(17) 0.0053(12) -0.0026(13) 0.0059(11)
C11 0.0196(13) 0.0144(12) 0.0264(13) -0.0008(10) -0.0100(11) 0.0043(10)
C12 0.0152(13) 0.0191(13) 0.0398(16) 0.0029(11) -0.0079(12) 0.0047(10)
C13 0.0202(14) 0.0162(13) 0.0451(17) 0.0044(12) -0.0094(13) 0.0023(11)
O7 0.0263(12) 0.0328(12) 0.0447(13) -0.0054(10) -0.0147(10) 0.0011(9)
O8 0.0226(10) 0.0221(10) 0.0225(9) -0.0060(7) 0.0006(8) -0.0042(8)
O9 0.0279(11) 0.0236(10) 0.0280(10) -0.0061(8) -0.0024(9) -0.0058(8)

loop_
_atom_type_symbol
_atom_type_description
_atom_type_scat_dispersion_real
_atom_type_scat_dispersion_imag
_atom_type_scat_source
C C 0.0033 0.0016 'International Tables Vol C Tables 4.2.6.8 and 6.1.1.4'
H H 0.0000 0.0000 'International Tables Vol C Tables 4.2.6.8 and 6.1.1.4'
N N 0.0061 0.0033 'International Tables Vol C Tables 4.2.6.8 and 6.1.1.4'
O O 0.0106 0.0060 'International Tables Vol C Tables 4.2.6.8 and 6.1.1.4'
Co Co 0.3494 0.9721 'International Tables Vol C Tables 4.2.6.8 and 6.1.1.4'

loop_
_geom_angle_atom_site_label_1
_geom_angle_atom_site_label_2
_geom_angle_atom_site_label_3
_geom_angle
_geom_angle_site_symmetry_1
_geom_angle_site_symmetry_3
O3 Co1 N1 178.42(8) 1_565 .
O3 Co1 O1 105.32(9) 1_565 .
N1 Co1 O1 75.74(9) . .
O3 Co1 O6 103.64(8) 1_565 .
N1 Co1 O6 75.12(9) . .
O1 Co1 O6 149.36(8) . .
O3 Co1 O7 93.93(9) 1_565 .
N1 Co1 O7 87.22(10) . .
O1 Co1 O7 90.47(9) . .
O6 Co1 O7 97.38(10) . .
O3 Co1 O3 77.89(8) 1_565 2_767
N1 Co1 O3 101.12(8) . 2_767
O1 Co1 O3 84.35(8) . 2_767
O6 Co1 O3 92.13(9) . 2_767
O7 Co1 O3 168.73(8) . 2_767
O3 Co1 H7B 71.3 1_565 .
N1 Co1 H7B 109.9 . .
O1 Co1 H7B 96.5 . .
O6 Co1 H7B 102.1 . .
O7 Co1 H7B 22.7 . .
O3 Co1 H7B 148.2 2_767 .
O8 Co2 O8 180.0 2_656 .
O8 Co2 N2 89.01(8) 2_656 .
O8 Co2 N2 90.99(8) . .
O8 Co2 N2 90.99(8) 2_656 2_656
O8 Co2 N2 89.01(8) . 2_656
N2 Co2 N2 180.0 . 2_656
O8 Co2 O9 89.72(8) 2_656 2_656
O8 Co2 O9 90.28(8) . 2_656
N2 Co2 O9 89.22(7) . 2_656
N2 Co2 O9 90.78(7) 2_656 2_656
O8 Co2 O9 90.28(8) 2_656 .
O8 Co2 O9 89.72(8) . .
N2 Co2 O9 90.78(7) . .
N2 Co2 O9 89.22(7) 2_656 .
O9 Co2 O9 180.00(7) 2_656 .
C1 N1 C5 121.10 . .
C1 N1 Co1 119.30(17) . .
C5 N1 Co1 119.54 . .
N1 C1 C2 121.3(2) . .
N1 C1 C6 112.24 . .
C2 C1 C6 126.31 . .
C1 C2 C3 118.15 . .
C1 C2 H2A 120.9 . .
C3 C2 H2A 120.9 . .
C2 C3 C4 119.8 . .
C2 C3 C7 122.08 . .
C4 C3 C7 118.12 . .
C5 C4 C3 118.5 . .
C5 C4 H4A 120.8 . .
C3 C4 H4A 120.8 . .
N1 C5 C4 121.08 . .
N1 C5 C8 112.12 . .
C4 C5 C8 126.68 . .
O2 C6 O1 126.06 . .
O2 C6 C1 119.74 . .
O1 C6 C1 114.18 . .
C6 O1 Co1 118.38 . .
O4 C7 O3 125.38 . .
O4 C7 C3 117.49 . .
O3 C7 C3 117.12 . .
C7 O3 Co1 116.02(15) . 1_545
C7 O3 Co1 124.76(15) . 2_767
Co1 O3 Co1 102.11(8) 1_545 2_767
O5 C8 O6 125.89 . .
O5 C8 C5 120.19 . .
O6 C8 C5 113.89 . .
C8 O6 Co1 118.42 . .
C13 N2 C9 117.1 . .
C13 N2 Co2 123.29 . .
C9 N2 Co2 119.30 . .
N2 C9 C10 123.6 . .
N2 C9 H9A 118.2 . .
C10 C9 H9A 118.2 . .
C9 C10 C11 119.2 . .
C9 C10 H10A 120.4 . .
C11 C10 H10A 120.4 . .
C12 C11 C10 117.1 . .
C12 C11 C11 122.23(9) . 2_566
C10 C11 C11 120.66(10) . 2_566
C13 C12 C11 119.7 . .
C13 C12 H12A 120.2 . .
C11 C12 H12A 120.2 . .
N2 C13 C12 123.3 . .
N2 C13 H13A 118.4 . .
C12 C13 H13A 118.4 . .
Co1 O7 H7A 106.9 . .
Co1 O7 H7B 51.8 . .
H7A O7 H7B 118.2 . .
Co2 O8 H8A 117.7 . .
Co2 O8 H8B 117.7 . .
H8A O8 H8B 110.7 . .
Co2 O9 H9C 124.3 . .
Co2 O9 H9B 121.6 . .
H9C O9 H9B 104.4 . .

loop_
_geom_bond_atom_site_label_1
_geom_bond_atom_site_label_2
_geom_bond_distance
_geom_bond_site_symmetry_2
Co1 O3 2.0461(19) 1_565
Co1 N1 2.049(2) .
Co1 O1 2.104(2) .
Co1 O6 2.113(2) .
Co1 O7 2.151(2) .
Co1 O3 2.329(2) 2_767
Co1 H7B 1.7544 .
Co2 O8 2.060(2) 2_656
Co2 O8 2.060(2) .
Co2 N2 2.1298(13) .
Co2 N2 2.1298(13) 2_656
Co2 O9 2.140(2) 2_656
Co2 O9 2.140(2) .
N1 C1 1.333(3) .
N1 C5 1.33405 .
C1 C2 1.386(3) .
C1 C6 1.51926 .
C2 C3 1.3901 .
C2 H2A 0.9300 .
C3 C4 1.3936 .
C3 C7 1.51374 .
C4 C5 1.3812 .
C4 H4A 0.9300 .
C5 C8 1.51628 .
C6 O2 1.22717 .
C6 O1 1.27931 .
C7 O4 1.21845 .
C7 O3 1.29188 .
O3 Co1 2.0461(19) 1_545
O3 Co1 2.329(2) 2_767
C8 O5 1.22178 .
C8 O6 1.27250 .
N2 C13 1.3282 .
N2 C9 1.3397 .
C9 C10 1.3796 .
C9 H9A 0.9300 .
C10 C11 1.3908 .
C10 H10A 0.9300 .
C11 C12 1.3890 .
C11 C11 1.48194 2_566
C12 C13 1.3847 .
C12 H12A 0.9300 .
C13 H13A 0.9300 .
O7 H7A 0.8489 .
O7 H7B 0.8604 .
O8 H8A 0.8499 .
O8 H8B 0.8461 .
O9 H9C 0.8485 .
O9 H9B 0.8507 .
